data_4104225
loop_
_publ_author_name
'Marc-Etienne Moret'
'Peter Chen'

_publ_contact_author_email schweizer@org.chem.ethz.ch
_publ_contact_author_name 'B. Schweizer'
_publ_section_title
;
 Interaction of Organoplatinum(II) Complexes with Monovalent Coinage Metal
 Triflates
;
_journal_name_full 'Journal of the American Chemical Society'
_journal_page_first 5675
_journal_page_last 5690
_journal_paper_doi 10.1021/ja900449y
_journal_volume 131
_journal_year 2009
_chemical_compound_source 'LOC ETH Zurich'
_chemical_formula_moiety 'C48 H40 Ag2 Cl4 F6 N2 O6 Pt S2 '
_chemical_formula_sum 'C48 H40 Ag2 Cl4 F6 N2 O6 Pt S2'
_chemical_formula_weight 1471.594
_chemical_name_systematic
;
 ?
;
_space_group_IT_number 62
_symmetry_cell_setting orthorhombic
_symmetry_space_group_name_Hall '-P 2ac 2n'
_symmetry_space_group_name_H-M 'P n m a'
_atom_sites_solution_primary direct
_atom_sites_solution_secondary difmap
_audit_creation_method maXus
_cell_angle_alpha 90.00
_cell_angle_beta 90.00
_cell_angle_gamma 90.00
_cell_formula_units_Z 4
_cell_length_a 26.1863(5)
_cell_length_b 19.3506(3)
_cell_length_c 10.1987(2)
_cell_measurement_reflns_used 33900
_cell_measurement_temperature 223
_cell_measurement_theta_max 27.485
_cell_measurement_theta_min 2.753
_cell_volume 5167.89(16)
_computing_cell_refinement 'HKL Scalepack (Otwinowski & Minor 1997)'
_computing_data_collection KappaCCD
_computing_data_reduction 'Denzo and Scalepak (Otwinowski & Minor, 1997)'
_computing_structure_refinement 'SHELXL-97 (Sheldrick, 1997)'
_computing_structure_solution 'SIR97(Altomare et al., J. Appl. Cryst.,1999)'
_diffrn_measured_fraction_theta_full 0.981
_diffrn_measured_fraction_theta_max 0.981
_diffrn_measurement_device KappaCCD
_diffrn_measurement_method CCD
_diffrn_orient_matrix_type X=UH
_diffrn_orient_matrix_UB_11 0.09113
_diffrn_orient_matrix_UB_12 0.02443
_diffrn_orient_matrix_UB_13 0.02669
_diffrn_orient_matrix_UB_21 -0.00556
_diffrn_orient_matrix_UB_22 -0.02701
_diffrn_orient_matrix_UB_23 0.04370
_diffrn_orient_matrix_UB_31 0.01348
_diffrn_orient_matrix_UB_32 -0.03113
_diffrn_orient_matrix_UB_33 -0.01753
_diffrn_radiation_source 'fine-focus sealed tube'
_diffrn_radiation_type ' MoK\a'
_diffrn_radiation_wavelength_id all
_diffrn_reflns_av_R_equivalents 0.077
_diffrn_reflns_limit_h_max 33
_diffrn_reflns_limit_h_min -25
_diffrn_reflns_limit_k_max 25
_diffrn_reflns_limit_k_min -20
_diffrn_reflns_limit_l_max 13
_diffrn_reflns_limit_l_min -9
_diffrn_reflns_number 23572
_diffrn_reflns_theta_full 27.48
_diffrn_reflns_theta_max 27.48
_diffrn_reflns_theta_min 2.90
_exptl_absorpt_coefficient_mu 3.809
_exptl_absorpt_correction_T_max 0.81054
_exptl_absorpt_correction_T_min 0.42394
_exptl_absorpt_correction_type gaussian
_exptl_crystal_colour black
_exptl_crystal_density_diffrn 1.891
_exptl_crystal_density_method 'not measured'
_exptl_crystal_description plate
_exptl_crystal_F_000 2864.0
_exptl_crystal_size_max .26
_exptl_crystal_size_mid .19
_exptl_crystal_size_min .05
_refine_diff_density_max 1.364
_refine_diff_density_min -1.484
_refine_diff_density_rms 0.159
_refine_ls_extinction_method none
_refine_ls_goodness_of_fit_ref 1.079
_refine_ls_hydrogen_treatment constr
_refine_ls_matrix_type full
_refine_ls_number_parameters 332
_refine_ls_number_reflns 5988
_refine_ls_number_restraints 0
_refine_ls_restrained_S_all 1.079
_refine_ls_R_factor_all 0.0761
_refine_ls_R_factor_gt 0.0517
_refine_ls_shift/su_max 0.007
_refine_ls_shift/su_mean 0.000
_refine_ls_structure_factor_coef Fsqd
_refine_ls_weighting_details 'calc w=1/[\s^2^(Fo^2^)+ (0.1000P)^2^+0.0000P] where P=(Fo^2^+2Fc^2^)/3'
_refine_ls_weighting_scheme calc
_refine_ls_wR_factor_gt 0.1449
_refine_ls_wR_factor_ref 0.1608
_reflns_number_gt 4526
_reflns_number_total 5988
_reflns_threshold_expression >2sigma(I)
_cod_data_source_file ja900449y_si_006.cif
_cod_data_source_block global
_cod_original_cell_volume 5167.9(2)
_cod_original_sg_symbol_H-M 'P n m a       '
_cod_original_formula_sum 'C48 H40 Ag2 Cl4 F6 N2 O6 Pt S2 '
_cod_database_code 4104225

loop_
_symmetry_equiv_pos_as_xyz
+X,+Y,+Z
-X,-Y,-Z
'-X+ 1/2,-Y,+Z+ 1/2'
'+X+ 1/2,+Y,-Z+ 1/2'
'+X+ 1/2,-Y+ 1/2,-Z+ 1/2'
'-X+ 1/2,+Y+ 1/2,+Z+ 1/2'
'-X,+Y+ 1/2,-Z'
'+X,-Y+ 1/2,+Z'

loop_
_atom_site_label
_atom_site_type_symbol
_atom_site_fract_x
_atom_site_fract_y
_atom_site_fract_z
_atom_site_U_iso_or_equiv
_atom_site_adp_type
_atom_site_occupancy
_atom_site_symmetry_multiplicity
_atom_site_calc_flag
_atom_site_refinement_flags
Pt1 Pt 0.251689(12) 0.2500 0.82021(3) 0.02802(13) Uani 1 2 d S
Ag1 Ag 0.14165(3) 0.2500 0.69081(7) 0.0440(2) Uani 1 2 d S
Ag2 Ag 0.26580(3) 0.2500 1.08855(8) 0.0468(2) Uani 1 2 d S
Cl1 Cl 0.31733(11) 0.1333(2) 0.5329(2) 0.1051(11) Uani 1 1 d .
Cl2 Cl 0.30483(10) 0.10282(11) 1.0576(2) 0.0714(6) Uani 1 1 d .
N1 N 0.3154(2) 0.1841(3) 0.8083(5) 0.0367(13) Uani 1 1 d .
C2 C 0.3596(3) 0.2114(4) 0.8061(6) 0.0366(15) Uani 1 1 d .
C3 C 0.4088(3) 0.1729(5) 0.7953(8) 0.060(2) Uani 1 1 d .
C6 C 0.1985(3) 0.1753(3) 0.8276(6) 0.0329(14) Uani 1 1 d .
C7 C 0.1690(3) 0.1596(4) 0.9405(7) 0.0417(16) Uani 1 1 d .
C8 C 0.1382(3) 0.1022(4) 0.9450(9) 0.062(2) Uani 1 1 d .
C9 C 0.1328(4) 0.0591(4) 0.8408(11) 0.073(3) Uani 1 1 d .
C10 C 0.1596(4) 0.0737(5) 0.7264(12) 0.079(3) Uani 1 1 d .
C11 C 0.1912(3) 0.1323(4) 0.7199(8) 0.053(2) Uani 1 1 d .
C12 C 0.3103(3) 0.1099(4) 0.7952(9) 0.054(2) Uani 1 1 d .
C13 C 0.3027(3) 0.0679(4) 0.9029(10) 0.062(2) Uani 1 1 d .
C14 C 0.2954(4) -0.0021(5) 0.8873(15) 0.100(4) Uani 1 1 d .
C15 C 0.2960(5) -0.0313(7) 0.763(2) 0.131(6) Uani 1 1 d .
C16 C 0.3020(5) 0.0096(6) 0.6545(16) 0.110(5) Uani 1 1 d .
C17 C 0.3093(3) 0.0795(6) 0.6708(9) 0.076(3) Uani 1 1 d .
C18 C 0.0487(3) 0.2153(4) 0.6690(8) 0.056(2) Uani 1 1 d .
C19 C 0.0391(3) 0.1801(5) 0.7845(10) 0.062(2) Uani 1 1 d .
C20 C 0.0297(3) 0.2145(4) 0.8981(8) 0.058(2) Uani 1 1 d .
C41 C 0.0301(6) 0.5028(7) 0.1051(14) 0.106(4) Uani 1 1 d .
C42 C 0.0073(7) 0.5475(8) -0.0981(13) 0.105(4) Uani 1 1 d .
C43 C 0.0386(6) 0.5504 0.0091(14) 0.096(4) Uani 1 1 d .
C51 C -0.0027(7) 0.0665(7) 0.4551(11) 0.098(4) Uani 1 1 d .
C52 C 0.0453(6) -0.0292(8) 0.5311(12) 0.106(5) Uani 1 1 d .
C53 C 0.0438(6) 0.0372(9) 0.4862(14) 0.109(5) Uani 1 1 d .
S1 S 0.16879(13) 0.2500 1.3455(2) 0.0530(7) Uani 1 2 d S
O1 O 0.2009(4) 0.2262(4) 1.2466(8) 0.048(3) Uiso 0.50 1 d P
O2 O 0.1726(8) 0.1729(9) 1.3645(17) 0.113(5) Uiso 0.50 1 d P
O3 O 0.1681(5) 0.2154(5) 1.4651(10) 0.058(3) Uiso 0.50 1 d P
C21 C 0.1067(7) 0.2500 1.2797(18) 0.082(4) Uiso 1 2 d S
F1 F 0.0970(9) 0.2500 1.170(2) 0.076(6) Uiso 0.50 2 d SP
F2 F 0.0980(7) 0.1910(14) 1.207(2) 0.196(14) Uani 0.50 1 d P
F1A F 0.0693(8) 0.2500 1.3626(19) 0.065(5) Uiso 0.50 2 d SP
F3 F 0.0847(12) 0.2034(14) 1.328(3) 0.249(19) Uani 0.50 1 d P
S2 S 0.38307(18) 0.2233(2) 1.2026(4) 0.0555(11) Uani 0.50 1 d P
O4 O 0.3308(5) 0.2500 1.2413(11) 0.096(3) Uiso 1 2 d S
O5 O 0.3942(4) 0.2500 1.0739(9) 0.077(3) Uiso 1 2 d S
O6 O 0.4059(7) 0.1574(9) 1.2268(18) 0.091(5) Uiso 0.50 1 d P
C22 C 0.4153(9) 0.2206(10) 1.3076(17) 0.065(5) Uiso 0.50 1 d P
F4 F 0.4122(5) 0.2500 1.4349(10) 0.115(3) Uiso 1 2 d S
F5 F 0.4683(6) 0.2219(6) 1.2865(12) 0.102(4) Uiso 0.50 1 d P
F6 F 0.4000(7) 0.1531(8) 1.2892(16) 0.104(5) Uiso 0.50 1 d P
H3A H 0.4025 0.1239 0.8077 0.089 Uiso 1 1 calc R
H3B H 0.4323 0.1892 0.8619 0.089 Uiso 1 1 calc R
H3C H 0.4234 0.1805 0.7091 0.089 Uiso 1 1 calc R
H7 H 0.1706 0.1890 1.0137 0.050 Uiso 1 1 calc R
H8 H 0.1203 0.0925 1.0227 0.074 Uiso 1 1 calc R
H9 H 0.1113 0.0202 0.8459 0.088 Uiso 1 1 calc R
H10 H 0.1566 0.0443 0.6534 0.095 Uiso 1 1 calc R
H11 H 0.2078 0.1427 0.6406 0.063 Uiso 1 1 calc R
H14 H 0.2902 -0.0303 0.9611 0.119 Uiso 1 1 calc R
H15 H 0.2922 -0.0793 0.7535 0.157 Uiso 1 1 calc R
H16 H 0.3010 -0.0099 0.5700 0.132 Uiso 1 1 calc R
H18 H 0.0552 0.1909 0.5911 0.067 Uiso 1 1 calc R
H19 H 0.0392 0.1315 0.7844 0.074 Uiso 1 1 calc R
H20 H 0.0232 0.1900 0.9759 0.070 Uiso 1 1 calc R
H41 H 0.0509 0.5042 0.1803 0.127 Uiso 1 1 calc R
H42 H 0.0112 0.5796 -0.1666 0.126 Uiso 1 1 calc R
H43 H 0.0646 0.5836 0.0162 0.115 Uiso 1 1 calc R
H51 H -0.0043 0.1123 0.4246 0.117 Uiso 1 1 calc R
H52 H 0.0769 -0.0492 0.5527 0.127 Uiso 1 1 calc R
H53 H 0.0741 0.0626 0.4765 0.131 Uiso 1 1 calc R

loop_
_atom_site_aniso_label
_atom_site_aniso_U_11
_atom_site_aniso_U_22
_atom_site_aniso_U_33
_atom_site_aniso_U_23
_atom_site_aniso_U_13
_atom_site_aniso_U_12
Pt1 0.0194(2) 0.0362(2) 0.0285(2) 0.000 0.00285(12) 0.000
Ag1 0.0291(4) 0.0628(5) 0.0401(4) 0.000 -0.0055(3) 0.000
Ag2 0.0369(5) 0.0699(5) 0.0337(4) 0.000 -0.0022(3) 0.000
Cl1 0.0702(19) 0.177(3) 0.0679(15) -0.0550(17) 0.0208(13) -0.0116(19)
Cl2 0.0728(17) 0.0593(12) 0.0822(14) 0.0251(11) -0.0098(12) -0.0008(11)
N1 0.025(3) 0.044(3) 0.042(3) -0.005(2) 0.005(2) 0.006(3)
C2 0.020(4) 0.055(4) 0.034(3) -0.003(3) 0.005(3) 0.005(3)
C3 0.023(4) 0.076(5) 0.080(5) -0.005(4) 0.008(4) 0.011(4)
C6 0.021(3) 0.030(3) 0.047(4) -0.004(3) -0.006(3) 0.003(3)
C7 0.026(4) 0.049(4) 0.050(4) 0.004(3) -0.002(3) -0.006(3)
C8 0.041(5) 0.058(5) 0.086(6) 0.029(5) -0.005(4) -0.002(4)
C9 0.042(6) 0.044(4) 0.133(9) 0.006(5) -0.018(6) -0.010(4)
C10 0.038(5) 0.066(5) 0.133(9) -0.054(6) -0.018(6) -0.004(4)
C11 0.030(5) 0.064(5) 0.064(4) -0.023(4) 0.002(4) -0.002(4)
C12 0.022(4) 0.050(4) 0.091(6) -0.031(4) 0.002(4) 0.010(3)
C13 0.039(5) 0.039(4) 0.108(7) -0.001(4) -0.007(5) 0.008(4)
C14 0.059(8) 0.050(5) 0.190(13) -0.002(7) -0.016(8) 0.005(5)
C15 0.068(9) 0.075(8) 0.250(19) -0.065(11) -0.037(12) 0.029(7)
C16 0.071(9) 0.084(8) 0.175(13) -0.090(9) -0.017(9) 0.028(7)
C17 0.028(5) 0.109(8) 0.090(7) -0.059(6) -0.002(4) 0.022(5)
C18 0.029(4) 0.079(5) 0.059(5) -0.017(4) -0.004(3) 0.002(4)
C19 0.028(5) 0.065(5) 0.093(7) 0.014(5) -0.011(4) 0.001(4)
C20 0.032(5) 0.096(6) 0.047(4) 0.017(4) 0.007(3) -0.003(4)
C41 0.111(12) 0.098(9) 0.109(10) -0.038(8) -0.017(9) 0.040(9)
C42 0.128(13) 0.099(10) 0.088(8) -0.012(7) -0.011(8) 0.044(9)
C43 0.111(11) 0.070(7) 0.106(9) -0.023(7) -0.005(8) 0.007(7)
C51 0.116(12) 0.089(8) 0.089(8) -0.023(6) -0.041(8) 0.018(9)
C52 0.099(12) 0.111(11) 0.107(9) -0.060(9) -0.035(8) 0.045(9)
C53 0.078(10) 0.129(13) 0.120(10) -0.036(10) -0.020(8) -0.001(8)
S1 0.067(2) 0.0615(16) 0.0309(12) 0.000 0.0011(12) 0.000
F2 0.077(11) 0.32(3) 0.19(2) -0.21(2) -0.025(12) -0.010(17)
F3 0.28(3) 0.22(3) 0.24(3) 0.11(2) -0.21(3) -0.16(3)
S2 0.046(3) 0.075(3) 0.0449(19) -0.0043(16) -0.0109(18) 0.0173(19)

loop_
_atom_type_symbol
_atom_type_description
_atom_type_scat_dispersion_real
_atom_type_scat_dispersion_imag
_atom_type_scat_source
C C 0.0033 0.0016 'International Tables Vol C Tables 4.2.6.8 and 6.1.1.4'
H H 0.0000 0.0000 'International Tables Vol C Tables 4.2.6.8 and 6.1.1.4'
Ag Ag -0.8971 1.1015 'International Tables Vol C Tables 4.2.6.8 and 6.1.1.4'
Cl Cl 0.1484 0.1585 'International Tables Vol C Tables 4.2.6.8 and 6.1.1.4'
F F 0.0171 0.0103 'International Tables Vol C Tables 4.2.6.8 and 6.1.1.4'
N N 0.0061 0.0033 'International Tables Vol C Tables 4.2.6.8 and 6.1.1.4'
O O 0.0106 0.0060 'International Tables Vol C Tables 4.2.6.8 and 6.1.1.4'
Pt Pt -1.7033 8.3905 'International Tables Vol C Tables 4.2.6.8 and 6.1.1.4'
S S 0.1246 0.1234 'International Tables Vol C Tables 4.2.6.8 and 6.1.1.4'

loop_
_diffrn_radiation_wavelength
0.71073

loop_
_geom_angle_atom_site_label_1
_geom_angle_atom_site_label_2
_geom_angle_atom_site_label_3
_geom_angle
_geom_angle_site_symmetry_1
_geom_angle_site_symmetry_3
C6 Pt1 C6 92.0(4) . 8_565
C6 Pt1 N1 171.3(2) . 8_565
C6 Pt1 N1 96.7(3) 8_565 8_565
C6 Pt1 N1 96.7(3) . .
C6 Pt1 N1 171.3(2) 8_565 .
N1 Pt1 N1 74.6(3) 8_565 .
C6 Pt1 Ag2 93.18(18) . .
C6 Pt1 Ag2 93.18(18) 8_565 .
N1 Pt1 Ag2 87.20(14) 8_565 .
N1 Pt1 Ag2 87.20(14) . .
C6 Pt1 Ag1 52.05(18) . .
C6 Pt1 Ag1 52.05(18) 8_565 .
N1 Pt1 Ag1 134.20(15) 8_565 .
N1 Pt1 Ag1 134.20(15) . .
Ag2 Pt1 Ag1 122.30(3) . .
O3 Ag1 O3 31.2(5) 1_554 8_564
O3 Ag1 C6 101.2(3) 1_554 .
O3 Ag1 C6 120.3(3) 8_564 .
O3 Ag1 C6 120.3(3) 1_554 8_565
O3 Ag1 C6 101.2(3) 8_564 8_565
C6 Ag1 C6 70.6(3) . 8_565
O3 Ag1 C18 96.6(3) 1_554 .
O3 Ag1 C18 104.9(3) 8_564 .
C6 Ag1 C18 117.9(3) . .
C6 Ag1 C18 140.7(2) 8_565 .
O3 Ag1 C18 104.9(3) 1_554 8_565
O3 Ag1 C18 96.6(3) 8_564 8_565
C6 Ag1 C18 140.7(2) . 8_565
C6 Ag1 C18 117.9(3) 8_565 8_565
C18 Ag1 C18 30.7(4) . 8_565
O3 Ag1 C11 74.6(3) 1_554 .
O3 Ag1 C11 101.5(3) 8_564 .
C6 Ag1 C11 31.3(2) . .
C6 Ag1 C11 98.3(2) 8_565 .
C18 Ag1 C11 104.7(3) . .
C18 Ag1 C11 135.3(3) 8_565 .
O3 Ag1 C11 101.5(3) 1_554 8_565
O3 Ag1 C11 74.6(3) 8_564 8_565
C6 Ag1 C11 98.3(2) . 8_565
C6 Ag1 C11 31.3(2) 8_565 8_565
C18 Ag1 C11 135.3(3) . 8_565
C18 Ag1 C11 104.7(3) 8_565 8_565
C11 Ag1 C11 119.5(3) . 8_565
O3 Ag1 Pt1 97.5(3) 1_554 .
O3 Ag1 Pt1 97.5(3) 8_564 .
C6 Ag1 Pt1 39.32(15) . .
C6 Ag1 Pt1 39.32(15) 8_565 .
C18 Ag1 Pt1 155.47(19) . .
C18 Ag1 Pt1 155.47(19) 8_565 .
C11 Ag1 Pt1 60.42(16) . .
C11 Ag1 Pt1 60.42(16) 8_565 .
O4 Ag2 O1 94.0(4) . 8_565
O4 Ag2 O1 94.0(4) . .
O1 Ag2 O1 22.3(4) 8_565 .
O4 Ag2 Pt1 140.2(3) . .
O1 Ag2 Pt1 125.0(2) 8_565 .
O1 Ag2 Pt1 125.0(2) . .
C2 N1 C12 119.6(6) . .
C2 N1 Pt1 118.1(5) . .
C12 N1 Pt1 122.2(5) . .
N1 C2 C3 125.4(7) . .
N1 C2 C2 114.5(4) . 8_565
C3 C2 C2 120.0(4) . 8_565
C11 C6 C7 115.9(7) . .
C11 C6 Pt1 119.7(5) . .
C7 C6 Pt1 124.2(5) . .
C11 C6 Ag1 79.8(4) . .
C7 C6 Ag1 104.7(4) . .
Pt1 C6 Ag1 88.6(2) . .
C8 C7 C6 121.4(7) . .
C9 C8 C7 122.1(8) . .
C8 C9 C10 118.6(8) . .
C9 C10 C11 120.0(8) . .
C6 C11 C10 121.8(8) . .
C6 C11 Ag1 68.9(4) . .
C10 C11 Ag1 114.4(6) . .
C13 C12 C17 118.2(8) . .
C13 C12 N1 121.5(7) . .
C17 C12 N1 120.1(9) . .
C14 C13 C12 120.4(10) . .
C14 C13 Cl2 119.8(9) . .
C12 C13 Cl2 119.7(6) . .
C13 C14 C15 120.3(13) . .
C16 C15 C14 120.4(12) . .
C15 C16 C17 119.0(12) . .
C16 C17 C12 121.7(12) . .
C16 C17 Cl1 120.1(9) . .
C12 C17 Cl1 118.3(8) . .
C18 C18 C19 119.5(5) 8_565 .
C18 C18 Ag1 74.7(2) 8_565 .
C19 C18 Ag1 103.3(5) . .
C20 C19 C18 121.1(8) . .
C19 C20 C20 119.3(5) . 8_565
C43 C41 C42 123.6(14) . 5_565
C43 C42 C41 119.6(14) . 5_565
C41 C43 C42 116.8(11) . .
C52 C51 C53 119.3(13) 5_556 .
C51 C52 C53 121.3(13) 5_556 .
C52 C53 C51 119.4(14) . .
O3 S1 O3 57.6(9) . 8_565
O3 S1 O1 118.9(6) . .
O3 S1 O1 143.4(7) 8_565 .
O3 S1 O1 143.4(7) . 8_565
O3 S1 O1 118.9(6) 8_565 8_565
O1 S1 O1 38.7(7) . 8_565
O3 S1 O2 111.4(9) . 8_565
O3 S1 O2 54.0(7) 8_565 8_565
O1 S1 O2 112.4(8) . 8_565
O1 S1 O2 74.0(8) 8_565 8_565
O3 S1 O2 54.0(7) . .
O3 S1 O2 111.4(9) 8_565 .
O1 S1 O2 74.0(8) . .
O1 S1 O2 112.4(8) 8_565 .
O2 S1 O2 163.4(14) 8_565 .
O3 S1 C21 108.9(8) . .
O3 S1 C21 108.9(8) 8_565 .
O1 S1 C21 106.3(7) . .
O1 S1 C21 106.3(7) 8_565 .
O2 S1 C21 96.4(8) 8_565 .
O2 S1 C21 96.4(8) . .
O1 O1 S1 70.7(4) 8_565 .
O1 O1 O2 126.1(7) 8_565 .
S1 O1 O2 56.0(7) . .
O1 O1 Ag2 78.9(2) 8_565 .
S1 O1 Ag2 148.8(5) . .
O2 O1 Ag2 151.6(8) . .
O3 O2 S1 58.5(8) . .
O3 O2 O1 101.9(12) . .
S1 O2 O1 50.0(6) . .
O2 O3 O3 128.5(9) . 8_565
O2 O3 S1 67.5(9) . .
O3 O3 S1 61.2(4) 8_565 .
O2 O3 Ag1 155.4(10) . 1_556
O3 O3 Ag1 74.4(2) 8_565 1_556
S1 O3 Ag1 133.0(6) . 1_556
F1 C21 F3 107.3(18) . 8_565
F1 C21 F3 107.3(18) . .
F3 C21 F3 100(4) 8_565 .
F1 C21 F1A 118(2) . .
F3 C21 F1A 50(2) 8_565 .
F3 C21 F1A 50(2) . .
F1 C21 F2 55.9(16) . .
F3 C21 F2 141(2) 8_565 .
F3 C21 F2 60.6(17) . .
F1A C21 F2 103.1(14) . .
F1 C21 F2 55.9(16) . 8_565
F3 C21 F2 60.6(17) 8_565 8_565
F3 C21 F2 141(2) . 8_565
F1A C21 F2 103.1(14) . 8_565
F2 C21 F2 112(3) . 8_565
F1 C21 S1 125.2(19) . .
F3 C21 S1 107.0(16) 8_565 .
F3 C21 S1 107.0(16) . .
F1A C21 S1 116.7(15) . .
F2 C21 S1 111.0(12) . .
F2 C21 S1 110.9(12) 8_565 .
C21 F1 F2 72.0(15) . .
C21 F1 F2 72.0(15) . 8_565
F2 F1 F2 144(3) . 8_565
F1 F2 F3 97(2) . .
F1 F2 C21 52.1(12) . .
F3 F2 C21 51.9(12) . .
F3 F1A F3 118(4) 8_565 .
F3 F1A C21 59(2) 8_565 .
F3 F1A C21 59(2) . .
F1A F3 C21 71(2) . .
F1A F3 F2 126(3) . .
C21 F3 F2 67(2) . .
S2 S2 C22 92.2(8) 8_565 .
S2 S2 O6 153.1(8) 8_565 .
C22 S2 O6 64.7(11) . .
S2 S2 O5 69.0(2) 8_565 .
C22 S2 O5 127.2(10) . .
O6 S2 O5 113.1(9) . .
S2 S2 O4 70.0(2) 8_565 .
C22 S2 O4 111.5(10) . .
O6 S2 O4 129.6(9) . .
O5 S2 O4 107.3(6) . .
S2 S2 F6 144.0(6) 8_565 .
C22 S2 F6 52.6(10) . .
O6 S2 F6 22.7(9) . .
O5 S2 F6 135.7(7) . .
O4 S2 F6 112.2(7) . .
S2 S2 C22 51.4(6) 8_565 8_565
C22 S2 C22 40.7(14) . 8_565
O6 S2 C22 104.3(10) . 8_565
O5 S2 C22 103.8(7) . 8_565
O4 S2 C22 93.7(8) . 8_565
F6 S2 C22 93.0(9) . 8_565
S2 O4 S2 39.9(5) 8_565 .
S2 O4 Ag2 119.4(6) 8_565 .
S2 O4 Ag2 119.4(6) . .
S2 O5 S2 42.1(4) . 8_565
F6 O6 S2 100(3) . .
F6 O6 C22 67(2) . .
S2 O6 C22 55.5(10) . .
C22 C22 S2 87.8(8) 8_565 .
C22 C22 F6 161.4(12) 8_565 .
S2 C22 F6 75.6(13) . .
C22 C22 F5 88.9(9) 8_565 .
S2 C22 F5 119.4(14) . .
F6 C22 F5 106.4(16) . .
C22 C22 F4 66.4(7) 8_565 .
S2 C22 F4 131.9(17) . .
F6 C22 F4 119.2(15) . .
F5 C22 F4 100.8(15) . .
C22 C22 O6 144.9(10) 8_565 .
S2 C22 O6 59.8(10) . .
F6 C22 O6 26.2(9) . .
F5 C22 O6 95.3(15) . .
F4 C22 O6 145.4(16) . .
C22 C22 S2 51.4(6) 8_565 8_565
S2 C22 S2 36.4(6) . 8_565
F6 C22 S2 111.6(15) . 8_565
F5 C22 S2 111.9(12) . 8_565
F4 C22 S2 106.6(12) . 8_565
O6 C22 S2 95.3(12) . 8_565
C22 C22 F5 51.7(8) 8_565 8_565
S2 C22 F5 111.2(12) . 8_565
F6 C22 F5 142.7(17) . 8_565
F5 C22 F5 37.3(9) . 8_565
F4 C22 F5 84.5(11) . 8_565
O6 C22 F5 124.6(15) . 8_565
S2 C22 F5 85.1(9) 8_565 8_565
C22 F4 C22 47.2(15) . 8_565
F5 F5 C22 91.1(9) 8_565 .
F5 F5 C22 51.7(8) 8_565 8_565
C22 F5 C22 39.4(14) . 8_565
O6 F6 C22 87(3) . .
O6 F6 S2 57(2) . .
C22 F6 S2 51.8(10) . .
C2 C3 H3A 109.5 . .
C2 C3 H3B 109.5 . .
H3A C3 H3B 109.5 . .
C2 C3 H3C 109.5 . .
H3A C3 H3C 109.5 . .
H3B C3 H3C 109.5 . .
C8 C7 H7 119.3 . .
C6 C7 H7 119.3 . .
C9 C8 H8 119.0 . .
C7 C8 H8 119.0 . .
C8 C9 H9 120.7 . .
C10 C9 H9 120.7 . .
C9 C10 H10 120.0 . .
C11 C10 H10 120.0 . .
C6 C11 H11 119.1 . .
C10 C11 H11 119.1 . .
Ag1 C11 H11 86.9 . .
C13 C14 H14 119.8 . .
C15 C14 H14 119.8 . .
C16 C15 H15 119.8 . .
C14 C15 H15 119.8 . .
C15 C16 H16 120.5 . .
C17 C16 H16 120.5 . .
C18 C18 H18 120.2 8_565 .
C19 C18 H18 120.2 . .
Ag1 C18 H18 92.0 . .
C20 C19 H19 119.4 . .
C18 C19 H19 119.4 . .
C19 C20 H20 120.3 . .
C20 C20 H20 120.3 8_565 .
C43 C41 H41 118.2 . .
C42 C41 H41 118.2 5_565 .
C43 C42 H42 120.2 . .
C41 C42 H42 120.2 5_565 .
C41 C43 H43 121.6 . .
C42 C43 H43 121.6 . .
C52 C51 H51 120.3 5_556 .
C53 C51 H51 120.3 . .
C51 C52 H52 119.3 5_556 .
C53 C52 H52 119.3 . .
C52 C53 H53 120.3 . .
C51 C53 H53 120.3 . .

loop_
_geom_bond_atom_site_label_1
_geom_bond_atom_site_label_2
_geom_bond_distance
_geom_bond_site_symmetry_2
Pt1 C6 2.009(7) .
Pt1 C6 2.009(7) 8_565
Pt1 N1 2.104(6) 8_565
Pt1 N1 2.104(6) .
Pt1 Ag2 2.7616(8) .
Pt1 Ag1 3.1694(9) .
Ag1 O3 2.496(11) 1_554
Ag1 O3 2.496(11) 8_564
Ag1 C6 2.500(6) .
Ag1 C6 2.500(6) 8_565
Ag1 C18 2.534(8) .
Ag1 C18 2.534(8) 8_565
Ag1 C11 2.638(8) .
Ag1 C11 2.638(8) 8_565
Ag2 O4 2.307(12) .
Ag2 O1 2.388(10) 8_565
Ag2 O1 2.388(10) .
Cl1 C17 1.762(12) .
Cl2 C13 1.717(9) .
N1 C2 1.272(8) .
N1 C12 1.449(9) .
C2 C3 1.491(10) .
C2 C2 1.495(14) 8_565
C6 C11 1.393(9) .
C6 C7 1.419(9) .
C7 C8 1.373(11) .
C8 C9 1.359(12) .
C9 C10 1.391(14) .
C10 C11 1.404(13) .
C12 C13 1.380(12) .
C12 C17 1.399(11) .
C13 C14 1.378(12) .
C14 C15 1.385(19) .
C15 C16 1.37(2) .
C16 C17 1.377(15) .
C18 C18 1.341(17) 8_565
C18 C19 1.385(11) .
C19 C20 1.360(12) .
C20 C20 1.373(17) 8_565
C41 C43 1.362(17) .
C41 C42 1.38(2) 5_565
C42 C43 1.368(17) .
C42 C41 1.38(2) 5_565
C51 C52 1.336(19) 5_556
C51 C53 1.379(18) .
C52 C51 1.34(2) 5_556
C52 C53 1.36(2) .
S1 O3 1.391(10) .
S1 O3 1.391(10) 8_565
S1 O1 1.392(10) .
S1 O1 1.392(10) 8_565
S1 O2 1.507(17) 8_565
S1 O2 1.507(17) .
S1 C21 1.760(19) .
O1 O1 0.922(17) 8_565
O1 O2 1.75(2) .
O2 O3 1.319(18) .
O3 O3 1.34(2) 8_565
O3 Ag1 2.496(11) 1_556
C21 F1 1.15(2) .
C21 F3 1.18(2) 8_565
C21 F3 1.18(2) .
C21 F1A 1.29(3) .
C21 F2 1.380(19) .
C21 F2 1.380(19) 8_565
F1 F2 1.20(3) .
F1 F2 1.20(3) 8_565
F2 F3 1.30(3) .
F1A F3 1.05(4) 8_565
F1A F3 1.05(4) .
S2 S2 1.034(9) 8_565
S2 C22 1.36(2) .
S2 O6 1.430(18) .
S2 O5 1.441(9) .
S2 O4 1.515(12) .
S2 F6 1.680(17) .
S2 C22 1.742(19) 8_565
O4 S2 1.515(12) 8_565
O5 S2 1.441(9) 8_565
O6 F6 0.66(2) .
O6 C22 1.50(2) .
C22 C22 1.14(4) 8_565
C22 F6 1.38(2) .
C22 F5 1.41(3) .
C22 F4 1.420(19) .
C22 S2 1.742(19) 8_565
C22 F5 1.79(2) 8_565
F4 C22 1.420(19) 8_565
F5 F5 1.09(2) 8_565
F5 C22 1.79(2) 8_565
C3 H3A 0.9700 .
C3 H3B 0.9700 .
C3 H3C 0.9700 .
C7 H7 0.9400 .
C8 H8 0.9400 .
C9 H9 0.9400 .
C10 H10 0.9400 .
C11 H11 0.9400 .
C14 H14 0.9400 .
C15 H15 0.9400 .
C16 H16 0.9400 .
C18 H18 0.9400 .
C19 H19 0.9400 .
C20 H20 0.9400 .
C41 H41 0.9400 .
C42 H42 0.9400 .
C43 H43 0.9400 .
C51 H51 0.9400 .
C52 H52 0.9400 .
C53 H53 0.9400 .

loop_
_geom_torsion_atom_site_label_1
_geom_torsion_atom_site_label_2
_geom_torsion_atom_site_label_3
_geom_torsion_atom_site_label_4
_geom_torsion
_geom_torsion_site_symmetry_1
_geom_torsion_site_symmetry_4
C6 Pt1 Ag1 O3 -98.5(3) . 1_554
C6 Pt1 Ag1 O3 129.9(3) 8_565 1_554
N1 Pt1 Ag1 O3 73.4(3) 8_565 1_554
N1 Pt1 Ag1 O3 -42.0(3) . 1_554
Ag2 Pt1 Ag1 O3 -164.3(2) . 1_554
C6 Pt1 Ag1 O3 -129.9(3) . 8_564
C6 Pt1 Ag1 O3 98.5(3) 8_565 8_564
N1 Pt1 Ag1 O3 42.0(3) 8_565 8_564
N1 Pt1 Ag1 O3 -73.4(3) . 8_564
Ag2 Pt1 Ag1 O3 164.3(2) . 8_564
C6 Pt1 Ag1 C6 -131.6(5) 8_565 .
N1 Pt1 Ag1 C6 171.9(3) 8_565 .
N1 Pt1 Ag1 C6 56.5(3) . .
Ag2 Pt1 Ag1 C6 -65.8(2) . .
C6 Pt1 Ag1 C6 131.6(5) . 8_565
N1 Pt1 Ag1 C6 -56.5(3) 8_565 8_565
N1 Pt1 Ag1 C6 -171.9(3) . 8_565
Ag2 Pt1 Ag1 C6 65.8(2) . 8_565
C6 Pt1 Ag1 C18 26.2(5) . .
C6 Pt1 Ag1 C18 -105.4(5) 8_565 .
N1 Pt1 Ag1 C18 -161.9(5) 8_565 .
N1 Pt1 Ag1 C18 82.7(5) . .
Ag2 Pt1 Ag1 C18 -39.6(4) . .
C6 Pt1 Ag1 C18 105.4(5) . 8_565
C6 Pt1 Ag1 C18 -26.2(5) 8_565 8_565
N1 Pt1 Ag1 C18 -82.7(5) 8_565 8_565
N1 Pt1 Ag1 C18 161.9(5) . 8_565
Ag2 Pt1 Ag1 C18 39.6(4) . 8_565
C6 Pt1 Ag1 C11 -31.0(3) . .
C6 Pt1 Ag1 C11 -162.6(3) 8_565 .
N1 Pt1 Ag1 C11 140.9(3) 8_565 .
N1 Pt1 Ag1 C11 25.5(3) . .
Ag2 Pt1 Ag1 C11 -96.8(2) . .
C6 Pt1 Ag1 C11 162.6(3) . 8_565
C6 Pt1 Ag1 C11 31.0(3) 8_565 8_565
N1 Pt1 Ag1 C11 -25.5(3) 8_565 8_565
N1 Pt1 Ag1 C11 -140.9(3) . 8_565
Ag2 Pt1 Ag1 C11 96.8(2) . 8_565
C6 Pt1 Ag2 O4 133.91(18) . .
C6 Pt1 Ag2 O4 -133.91(18) 8_565 .
N1 Pt1 Ag2 O4 -37.36(16) 8_565 .
N1 Pt1 Ag2 O4 37.36(16) . .
Ag1 Pt1 Ag2 O4 180.000(2) . .
C6 Pt1 Ag2 O1 -59.7(3) . 8_565
C6 Pt1 Ag2 O1 32.5(3) 8_565 8_565
N1 Pt1 Ag2 O1 129.0(3) 8_565 8_565
N1 Pt1 Ag2 O1 -156.3(3) . 8_565
Ag1 Pt1 Ag2 O1 -13.6(3) . 8_565
C6 Pt1 Ag2 O1 -32.5(3) . .
C6 Pt1 Ag2 O1 59.7(3) 8_565 .
N1 Pt1 Ag2 O1 156.3(3) 8_565 .
N1 Pt1 Ag2 O1 -129.0(3) . .
Ag1 Pt1 Ag2 O1 13.6(3) . .
C6 Pt1 N1 C2 -177.6(5) . .
C6 Pt1 N1 C2 8.0(19) 8_565 .
N1 Pt1 N1 C2 3.2(6) 8_565 .
Ag2 Pt1 N1 C2 -84.7(5) . .
Ag1 Pt1 N1 C2 141.0(4) . .
C6 Pt1 N1 C12 6.0(6) . .
C6 Pt1 N1 C12 -168.5(14) 8_565 .
N1 Pt1 N1 C12 -173.3(5) 8_565 .
Ag2 Pt1 N1 C12 98.8(6) . .
Ag1 Pt1 N1 C12 -35.5(6) . .
C12 N1 C2 C3 -2.1(10) . .
Pt1 N1 C2 C3 -178.7(5) . .
C12 N1 C2 C2 173.8(5) . 8_565
Pt1 N1 C2 C2 -2.8(5) . 8_565
C6 Pt1 C6 C11 113.6(6) 8_565 .
N1 Pt1 C6 C11 -60.9(18) 8_565 .
N1 Pt1 C6 C11 -65.5(6) . .
Ag2 Pt1 C6 C11 -153.1(6) . .
Ag1 Pt1 C6 C11 77.5(6) . .
C6 Pt1 C6 C7 -70.7(6) 8_565 .
N1 Pt1 C6 C7 114.8(16) 8_565 .
N1 Pt1 C6 C7 110.1(6) . .
Ag2 Pt1 C6 C7 22.6(6) . .
Ag1 Pt1 C6 C7 -106.9(6) . .
C6 Pt1 C6 Ag1 36.2(3) 8_565 .
N1 Pt1 C6 Ag1 -138.3(15) 8_565 .
N1 Pt1 C6 Ag1 -143.01(17) . .
Ag2 Pt1 C6 Ag1 129.45(13) . .
O3 Ag1 C6 C11 -32.3(5) 1_554 .
O3 Ag1 C6 C11 -58.8(5) 8_564 .
C6 Ag1 C6 C11 -150.7(4) 8_565 .
C18 Ag1 C6 C11 71.4(5) . .
C18 Ag1 C6 C11 98.6(5) 8_565 .
C11 Ag1 C6 C11 -135.8(6) 8_565 .
Pt1 Ag1 C6 C11 -120.6(5) . .
O3 Ag1 C6 C7 -146.6(5) 1_554 .
O3 Ag1 C6 C7 -173.1(5) 8_564 .
C6 Ag1 C6 C7 95.0(4) 8_565 .
C18 Ag1 C6 C7 -42.9(5) . .
C18 Ag1 C6 C7 -15.7(6) 8_565 .
C11 Ag1 C6 C7 -114.3(7) . .
C11 Ag1 C6 C7 109.9(5) 8_565 .
Pt1 Ag1 C6 C7 125.1(5) . .
O3 Ag1 C6 Pt1 88.3(3) 1_554 .
O3 Ag1 C6 Pt1 61.7(4) 8_564 .
C6 Ag1 C6 Pt1 -30.1(3) 8_565 .
C18 Ag1 C6 Pt1 -168.0(2) . .
C18 Ag1 C6 Pt1 -140.8(3) 8_565 .
C11 Ag1 C6 Pt1 120.6(5) . .
C11 Ag1 C6 Pt1 -15.3(3) 8_565 .
C11 C6 C7 C8 4.6(10) . .
Pt1 C6 C7 C8 -171.2(6) . .
Ag1 C6 C7 C8 90.3(7) . .
C6 C7 C8 C9 -2.4(12) . .
C7 C8 C9 C10 0.3(13) . .
C8 C9 C10 C11 -0.5(14) . .
C7 C6 C11 C10 -4.9(11) . .
Pt1 C6 C11 C10 171.1(7) . .
Ag1 C6 C11 C10 -106.4(8) . .
C7 C6 C11 Ag1 101.5(6) . .
Pt1 C6 C11 Ag1 -82.5(4) . .
C9 C10 C11 C6 3.0(14) . .
C9 C10 C11 Ag1 -76.4(11) . .
O3 Ag1 C11 C6 147.1(5) 1_554 .
O3 Ag1 C11 C6 131.1(5) 8_564 .
C6 Ag1 C11 C6 27.8(4) 8_565 .
C18 Ag1 C11 C6 -120.0(4) . .
C18 Ag1 C11 C6 -117.1(5) 8_565 .
C11 Ag1 C11 C6 52.4(6) 8_565 .
Pt1 Ag1 C11 C6 38.9(4) . .
O3 Ag1 C11 C10 -96.5(8) 1_554 .
O3 Ag1 C11 C10 -112.5(8) 8_564 .
C6 Ag1 C11 C10 116.4(9) . .
C6 Ag1 C11 C10 144.2(7) 8_565 .
C18 Ag1 C11 C10 -3.6(8) . .
C18 Ag1 C11 C10 -0.7(9) 8_565 .
C11 Ag1 C11 C10 168.8(6) 8_565 .
Pt1 Ag1 C11 C10 155.3(8) . .
C2 N1 C12 C13 100.3(9) . .
Pt1 N1 C12 C13 -83.3(8) . .
C2 N1 C12 C17 -84.5(9) . .
Pt1 N1 C12 C17 91.9(8) . .
C17 C12 C13 C14 1.5(13) . .
N1 C12 C13 C14 176.8(8) . .
C17 C12 C13 Cl2 178.7(6) . .
N1 C12 C13 Cl2 -6.0(11) . .
C12 C13 C14 C15 0.2(16) . .
Cl2 C13 C14 C15 -177.0(9) . .
C13 C14 C15 C16 -2.2(19) . .
C14 C15 C16 C17 2(2) . .
C15 C16 C17 C12 -0.7(18) . .
C15 C16 C17 Cl1 179.8(10) . .
C13 C12 C17 C16 -1.3(14) . .
N1 C12 C17 C16 -176.6(9) . .
C13 C12 C17 Cl1 178.2(6) . .
N1 C12 C17 Cl1 2.9(11) . .
O3 Ag1 C18 C18 -108.2(2) 1_554 8_565
O3 Ag1 C18 C18 -77.6(3) 8_564 8_565
C6 Ag1 C18 C18 145.4(2) . 8_565
C6 Ag1 C18 C18 52.3(3) 8_565 8_565
C11 Ag1 C18 C18 176.0(2) . 8_565
C11 Ag1 C18 C18 5.5(3) 8_565 8_565
Pt1 Ag1 C18 C18 127.0(4) . 8_565
O3 Ag1 C18 C19 134.4(6) 1_554 .
O3 Ag1 C18 C19 165.0(6) 8_564 .
C6 Ag1 C18 C19 28.0(7) . .
C6 Ag1 C18 C19 -65.0(7) 8_565 .
C18 Ag1 C18 C19 -117.4(6) 8_565 .
C11 Ag1 C18 C19 58.6(6) . .
C11 Ag1 C18 C19 -111.9(6) 8_565 .
Pt1 Ag1 C18 C19 9.6(9) . .
C18 C18 C19 C20 0.1(10) 8_565 .
Ag1 C18 C19 C20 79.8(8) . .
C18 C19 C20 C20 -0.1(10) . 8_565
C42 C41 C43 C42 1(2) 5_565 .
C41 C42 C43 C41 -1(2) 5_565 .
C51 C52 C53 C51 0(2) 5_556 .
C52 C51 C53 C52 0(2) 5_556 .
O3 S1 O1 O1 -141.0(7) . 8_565
O3 S1 O1 O1 -67.4(9) 8_565 8_565
O2 S1 O1 O1 -8.3(8) 8_565 8_565
O2 S1 O1 O1 -172.0(8) . 8_565
C21 S1 O1 O1 95.9(3) . 8_565
O3 S1 O1 O2 31.0(9) . .
O3 S1 O1 O2 104.6(12) 8_565 .
O1 S1 O1 O2 172.0(8) 8_565 .
O2 S1 O1 O2 163.7(15) 8_565 .
C21 S1 O1 O2 -92.1(8) . .
O3 S1 O1 Ag2 -128.0(11) . .
O3 S1 O1 Ag2 -54.5(16) 8_565 .
O1 S1 O1 Ag2 12.9(13) 8_565 .
O2 S1 O1 Ag2 4.7(15) 8_565 .
O2 S1 O1 Ag2 -159.1(14) . .
C21 S1 O1 Ag2 108.8(11) . .
O4 Ag2 O1 O1 90.79(8) . 8_565
Pt1 Ag2 O1 O1 -97.92(16) . 8_565
O4 Ag2 O1 S1 78.3(12) . .
O1 Ag2 O1 S1 -12.4(12) 8_565 .
Pt1 Ag2 O1 S1 -110.4(11) . .
O4 Ag2 O1 O2 -63.2(17) . .
O1 Ag2 O1 O2 -154.0(16) 8_565 .
Pt1 Ag2 O1 O2 108.1(16) . .
O3 S1 O2 O3 4.4(9) 8_565 .
O1 S1 O2 O3 146.1(11) . .
O1 S1 O2 O3 140.7(9) 8_565 .
O2 S1 O2 O3 31(6) 8_565 .
C21 S1 O2 O3 -108.7(10) . .
O3 S1 O2 O1 -146.1(11) . .
O3 S1 O2 O1 -141.7(8) 8_565 .
O1 S1 O2 O1 -5.4(5) 8_565 .
O2 S1 O2 O1 -115(5) 8_565 .
C21 S1 O2 O1 105.2(8) . .
O1 O1 O2 O3 -19.8(15) 8_565 .
S1 O1 O2 O3 -29.1(9) . .
Ag2 O1 O2 O3 128.0(15) . .
O1 O1 O2 S1 9.3(9) 8_565 .
Ag2 O1 O2 S1 157.1(15) . .
S1 O2 O3 O3 -5.4(11) . 8_565
O1 O2 O3 O3 20.4(16) . 8_565
O1 O2 O3 S1 25.9(8) . .
S1 O2 O3 Ag1 150(3) . 1_556
O1 O2 O3 Ag1 176(2) . 1_556
O3 S1 O3 O2 -175.1(9) 8_565 .
O1 S1 O3 O2 -37.8(12) . .
O1 S1 O3 O2 -79.0(13) 8_565 .
O2 S1 O3 O2 -170.9(18) 8_565 .
C21 S1 O3 O2 84.0(11) . .
O1 S1 O3 O3 137.3(7) . 8_565
O1 S1 O3 O3 96.1(9) 8_565 8_565
O2 S1 O3 O3 4.2(8) 8_565 8_565
O2 S1 O3 O3 175.1(9) . 8_565
C21 S1 O3 O3 -100.8(5) . 8_565
O3 S1 O3 Ag1 21.3(11) 8_565 1_556
O1 S1 O3 Ag1 158.6(8) . 1_556
O1 S1 O3 Ag1 117.4(10) 8_565 1_556
O2 S1 O3 Ag1 25.5(14) 8_565 1_556
O2 S1 O3 Ag1 -163.6(15) . 1_556
C21 S1 O3 Ag1 -79.6(9) . 1_556
O3 S1 C21 F1 -149.4(5) . .
O3 S1 C21 F1 149.4(5) 8_565 .
O1 S1 C21 F1 -20.2(4) . .
O1 S1 C21 F1 20.2(4) 8_565 .
O2 S1 C21 F1 95.4(7) 8_565 .
O2 S1 C21 F1 -95.4(7) . .
O3 S1 C21 F3 84(2) . 8_565
O3 S1 C21 F3 23(2) 8_565 8_565
O1 S1 C21 F3 -147(2) . 8_565
O1 S1 C21 F3 -107(2) 8_565 8_565
O2 S1 C21 F3 -31(2) 8_565 8_565
O2 S1 C21 F3 138(2) . 8_565
O3 S1 C21 F3 -23(2) . .
O3 S1 C21 F3 -84(2) 8_565 .
O1 S1 C21 F3 107(2) . .
O1 S1 C21 F3 147(2) 8_565 .
O2 S1 C21 F3 -138(2) 8_565 .
O2 S1 C21 F3 31(2) . .
O3 S1 C21 F1A 30.6(5) . .
O3 S1 C21 F1A -30.6(5) 8_565 .
O1 S1 C21 F1A 159.8(4) . .
O1 S1 C21 F1A -159.8(4) 8_565 .
O2 S1 C21 F1A -84.6(7) 8_565 .
O2 S1 C21 F1A 84.6(7) . .
O3 S1 C21 F2 -87.1(19) . .
O3 S1 C21 F2 -148.3(17) 8_565 .
O1 S1 C21 F2 42.1(18) . .
O1 S1 C21 F2 82.5(17) 8_565 .
O2 S1 C21 F2 157.7(18) 8_565 .
O2 S1 C21 F2 -33.1(19) . .
O3 S1 C21 F2 148.3(17) . 8_565
O3 S1 C21 F2 87.1(19) 8_565 8_565
O1 S1 C21 F2 -82.5(17) . 8_565
O1 S1 C21 F2 -42.1(18) 8_565 8_565
O2 S1 C21 F2 33.1(19) 8_565 8_565
O2 S1 C21 F2 -157.7(18) . 8_565
F3 C21 F1 F2 -141(3) 8_565 .
F3 C21 F1 F2 -34(3) . .
F1A C21 F1 F2 -87.1(14) . .
F2 C21 F1 F2 -174(3) 8_565 .
S1 C21 F1 F2 92.9(14) . .
F3 C21 F1 F2 34(3) 8_565 8_565
F3 C21 F1 F2 141(3) . 8_565
F1A C21 F1 F2 87.1(14) . 8_565
F2 C21 F1 F2 174(3) . 8_565
S1 C21 F1 F2 -92.9(14) . 8_565
C21 F1 F2 F3 29(2) . .
F2 F1 F2 F3 20(6) 8_565 .
F2 F1 F2 C21 -9(4) 8_565 .
F3 C21 F2 F1 75(5) 8_565 .
F3 C21 F2 F1 143(3) . .
F1A C21 F2 F1 115(2) . .
F2 C21 F2 F1 5(3) 8_565 .
S1 C21 F2 F1 -119(2) . .
F1 C21 F2 F3 -143(3) . .
F3 C21 F2 F3 -68(6) 8_565 .
F1A C21 F2 F3 -27(2) . .
F2 C21 F2 F3 -137(3) 8_565 .
S1 C21 F2 F3 98(2) . .
F1 C21 F1A F3 -89.6(18) . 8_565
F3 C21 F1A F3 -179(4) . 8_565
F2 C21 F1A F3 -148(3) . 8_565
F2 C21 F1A F3 -32(2) 8_565 8_565
S1 C21 F1A F3 90.4(18) . 8_565
F1 C21 F1A F3 89.6(18) . .
F3 C21 F1A F3 179(4) 8_565 .
F2 C21 F1A F3 32(2) . .
F2 C21 F1A F3 148(3) 8_565 .
S1 C21 F1A F3 -90.4(18) . .
F3 F1A F3 C21 1(4) 8_565 .
F3 F1A F3 F2 -41(5) 8_565 .
C21 F1A F3 F2 -42(3) . .
F1 C21 F3 F1A -112(2) . .
F3 C21 F3 F1A -1(3) 8_565 .
F2 C21 F3 F1A -144(3) . .
F2 C21 F3 F1A -56(5) 8_565 .
S1 C21 F3 F1A 111(2) . .
F1 C21 F3 F2 32(2) . .
F3 C21 F3 F2 144(2) 8_565 .
F1A C21 F3 F2 144(3) . .
F2 C21 F3 F2 89(5) 8_565 .
S1 C21 F3 F2 -104.9(14) . .
F1 F2 F3 F1A 14(4) . .
C21 F2 F3 F1A 43(3) . .
F1 F2 F3 C21 -29(2) . .
C22 S2 O4 S2 84.3(9) . 8_565
O6 S2 O4 S2 158.6(10) . 8_565
O5 S2 O4 S2 -59.1(4) . 8_565
F6 S2 O4 S2 141.4(6) . 8_565
C22 S2 O4 S2 46.5(6) 8_565 8_565
S2 S2 O4 Ag2 101.8(3) 8_565 .
C22 S2 O4 Ag2 -173.9(9) . .
O6 S2 O4 Ag2 -99.6(11) . .
O5 S2 O4 Ag2 42.6(5) . .
F6 S2 O4 Ag2 -116.9(7) . .
C22 S2 O4 Ag2 148.3(6) 8_565 .
O1 Ag2 O4 S2 -145.8(4) 8_565 8_565
O1 Ag2 O4 S2 -168.1(4) . 8_565
Pt1 Ag2 O4 S2 23.1(3) . 8_565
O1 Ag2 O4 S2 168.1(4) 8_565 .
O1 Ag2 O4 S2 145.8(4) . .
Pt1 Ag2 O4 S2 -23.1(3) . .
C22 S2 O5 S2 -76.1(11) . 8_565
O6 S2 O5 S2 -151.0(8) . 8_565
O4 S2 O5 S2 59.8(5) . 8_565
F6 S2 O5 S2 -147.8(9) . 8_565
C22 S2 O5 S2 -38.6(8) 8_565 8_565
S2 S2 O6 F6 85(3) 8_565 .
C22 S2 O6 F6 53(3) . .
O5 S2 O6 F6 174(3) . .
O4 S2 O6 F6 -45(3) . .
C22 S2 O6 F6 62(3) 8_565 .
S2 S2 O6 C22 33(2) 8_565 .
O5 S2 O6 C22 121.7(12) . .
O4 S2 O6 C22 -97.8(14) . .
F6 S2 O6 C22 -53(3) . .
C22 S2 O6 C22 9.5(7) 8_565 .
S2 S2 C22 C22 -0.005(5) 8_565 8_565
O6 S2 C22 C22 165.8(10) . 8_565
O5 S2 C22 C22 65.0(7) . 8_565
O4 S2 C22 C22 -69.4(4) . 8_565
F6 S2 C22 C22 -171.5(10) . 8_565
S2 S2 C22 F6 171.5(10) 8_565 .
O6 S2 C22 F6 -22.7(12) . .
O5 S2 C22 F6 -123.4(11) . .
O4 S2 C22 F6 102.1(11) . .
C22 S2 C22 F6 171.5(10) 8_565 .
S2 S2 C22 F5 -87.6(14) 8_565 .
O6 S2 C22 F5 78.2(17) . .
O5 S2 C22 F5 -23(2) . .
O4 S2 C22 F5 -156.9(12) . .
F6 S2 C22 F5 100.9(19) . .
C22 S2 C22 F5 -87.6(14) 8_565 .
S2 S2 C22 F4 55.0(18) 8_565 .
O6 S2 C22 F4 -139(2) . .
O5 S2 C22 F4 120.1(17) . .
O4 S2 C22 F4 -14(2) . .
F6 S2 C22 F4 -116(2) . .
C22 S2 C22 F4 55.0(18) 8_565 .
S2 S2 C22 O6 -165.8(10) 8_565 .
O5 S2 C22 O6 -100.7(12) . .
O4 S2 C22 O6 124.8(10) . .
F6 S2 C22 O6 22.7(12) . .
C22 S2 C22 O6 -165.8(10) 8_565 .
O6 S2 C22 S2 165.8(10) . 8_565
O5 S2 C22 S2 65.0(7) . 8_565
O4 S2 C22 S2 -69.4(4) . 8_565
F6 S2 C22 S2 -171.5(10) . 8_565
C22 S2 C22 S2 0.005(10) 8_565 8_565
S2 S2 C22 F5 -47.1(11) 8_565 8_565
O6 S2 C22 F5 118.7(16) . 8_565
O5 S2 C22 F5 17.9(17) . 8_565
O4 S2 C22 F5 -116.5(11) . 8_565
F6 S2 C22 F5 141.4(19) . 8_565
C22 S2 C22 F5 -47.1(11) 8_565 8_565
F6 O6 C22 C22 -147(3) . 8_565
S2 O6 C22 C22 -25.3(17) . 8_565
F6 O6 C22 S2 -122(3) . .
S2 O6 C22 F6 122(3) . .
F6 O6 C22 F5 117(3) . .
S2 O6 C22 F5 -121.0(13) . .
F6 O6 C22 F4 -1(4) . .
S2 O6 C22 F4 121(3) . .
F6 O6 C22 S2 -130(3) . 8_565
S2 O6 C22 S2 -8.4(6) . 8_565
F6 O6 C22 F5 142(3) . 8_565
S2 O6 C22 F5 -96.1(15) . 8_565
S2 C22 F4 C22 -63(2) . 8_565
F6 C22 F4 C22 -160.1(15) . 8_565
F5 C22 F4 C22 84.0(11) . 8_565
O6 C22 F4 C22 -160(3) . 8_565
S2 C22 F4 C22 -32.9(14) 8_565 8_565
F5 C22 F4 C22 50.4(10) 8_565 8_565
C22 C22 F5 F5 -0.002(2) 8_565 8_565
S2 C22 F5 F5 86.9(14) . 8_565
F6 C22 F5 F5 169.3(12) . 8_565
F4 C22 F5 F5 -65.7(9) . 8_565
O6 C22 F5 F5 145.1(10) . 8_565
S2 C22 F5 F5 47.2(10) 8_565 8_565
S2 C22 F5 C22 86.9(14) . 8_565
F6 C22 F5 C22 169.3(12) . 8_565
F4 C22 F5 C22 -65.7(9) . 8_565
O6 C22 F5 C22 145.1(10) . 8_565
S2 C22 F5 C22 47.2(10) 8_565 8_565
F5 C22 F5 C22 0.002(2) 8_565 8_565
S2 O6 F6 C22 -45.3(18) . .
C22 O6 F6 S2 45.3(19) . .
C22 C22 F6 O6 77(5) 8_565 .
S2 C22 F6 O6 49(3) . .
F5 C22 F6 O6 -68(3) . .
F4 C22 F6 O6 179(3) . .
S2 C22 F6 O6 55(3) 8_565 .
F5 C22 F6 O6 -57(4) 8_565 .
C22 C22 F6 S2 28(3) 8_565 .
F5 C22 F6 S2 -116.9(15) . .
F4 C22 F6 S2 130(2) . .
O6 C22 F6 S2 -49(3) . .
S2 C22 F6 S2 5.4(6) 8_565 .
F5 C22 F6 S2 -106(2) 8_565 .
S2 S2 F6 O6 -130(3) 8_565 .
C22 S2 F6 O6 -115(3) . .
O5 S2 F6 O6 -8(3) . .
O4 S2 F6 O6 144(3) . .
C22 S2 F6 O6 -121(3) 8_565 .
S2 S2 F6 C22 -14.5(18) 8_565 .
O6 S2 F6 C22 115(3) . .
O5 S2 F6 C22 107.8(15) . .
O4 S2 F6 C22 -100.8(13) . .
C22 S2 F6 C22 -5.5(7) 8_565 .
